data_4309349
loop_
_publ_author_name
'Maekele Yosef'
'Andreas K. Schaper'
'Michael Fr\"oba'
'Sabine Schlecht'

_publ_contact_author_address
;Phillip-University of Marburg
Dept. of Chemistry
;
_publ_contact_author_email schlecht@chemie.uni-marburg.de
_publ_contact_author_name 'Maekele Yosef, Sabine Schlecht'
_publ_contact_author_phone 0049/6421-2825902
_publ_section_title
;
Stabilization of the Thermodynamically Favored Polymorph of Cadmium
Chalcogenide Nanoparticles CdX (X = S, Se, Te) in the Polar Mesopores of
SBA-15 Silica
;
_journal_name_full 'Inorganic Chemistry'
_journal_page_first 5890
_journal_page_last 5896
_journal_paper_doi 10.1021/ic050517h
_journal_volume 44
_journal_year 2005
_chemical_formula_moiety C36H52Cd2N4Se4
_chemical_formula_sum 'C18 H26 Cd N2 Se2'
_chemical_formula_weight 1081.48
_chemical_melting_point 399
_space_group_IT_number 14
_symmetry_cell_setting monoclinic
_symmetry_Int_Tables_number 14
_symmetry_space_group_name_Hall '-P 2ybc'
_symmetry_space_group_name_H-M 'P 1 21/c 1'
_atom_sites_solution_hydrogens geom
_atom_sites_solution_primary direct
_atom_sites_solution_secondary difmap
_audit_creation_method SHELXL-97
_cell_angle_alpha 90.00
_cell_angle_beta 114.121(5)
_cell_angle_gamma 90.00
_cell_formula_units_Z 4
_cell_length_a 13.0316(9)
_cell_length_b 11.3545(7)
_cell_length_c 14.6048(11)
_cell_measurement_temperature 293(2)
_cell_volume 1972.3(2)
_computing_structure_refinement 'SHELXL-97 (Sheldrick, 1997)'
_diffrn_ambient_temperature 293(2)
_diffrn_measured_fraction_theta_full 0.988
_diffrn_measured_fraction_theta_max 0.988
_diffrn_measurement_device_type IPDS-1
_diffrn_radiation_monochromator graphite
_diffrn_radiation_type MoK\a
_diffrn_radiation_wavelength 0.71073
_diffrn_reflns_av_R_equivalents 0.0852
_diffrn_reflns_av_sigmaI/netI 0.0543
_diffrn_reflns_limit_h_max 15
_diffrn_reflns_limit_h_min -16
_diffrn_reflns_limit_k_max 14
_diffrn_reflns_limit_k_min -12
_diffrn_reflns_limit_l_max 18
_diffrn_reflns_limit_l_min -18
_diffrn_reflns_number 12474
_diffrn_reflns_theta_full 26.20
_diffrn_reflns_theta_max 26.20
_diffrn_reflns_theta_min 1.71
_diffrn_source 'fine-focus sealed tube'
_exptl_absorpt_coefficient_mu 4.799
_exptl_absorpt_correction_T_max 0.0212
_exptl_absorpt_correction_T_min 0.0160
_exptl_absorpt_correction_type refdelf
_exptl_crystal_colour Colorless
_exptl_crystal_density_diffrn 1.821
_exptl_crystal_density_method 'not measured'
_exptl_crystal_description Plates
_exptl_crystal_F_000 1056
_exptl_crystal_size_max 0.15
_exptl_crystal_size_mid 0.12
_exptl_crystal_size_min 0.013
_refine_diff_density_max 1.004
_refine_diff_density_min -1.417
_refine_diff_density_rms 0.120
_refine_ls_extinction_method none
_refine_ls_goodness_of_fit_ref 1.020
_refine_ls_hydrogen_treatment mixed
_refine_ls_matrix_type full
_refine_ls_number_parameters 312
_refine_ls_number_reflns 3909
_refine_ls_number_restraints 0
_refine_ls_restrained_S_all 1.020
_refine_ls_R_factor_all 0.0347
_refine_ls_R_factor_gt 0.0300
_refine_ls_shift/su_max 0.001
_refine_ls_shift/su_mean 0.000
_refine_ls_structure_factor_coef Fsqd
_refine_ls_weighting_details 'calc w=1/[\s^2^(Fo^2^)+(0.0537P)^2^+0.0000P] where P=(Fo^2^+2Fc^2^)/3'
_refine_ls_weighting_scheme calc
_refine_ls_wR_factor_gt 0.0827
_refine_ls_wR_factor_ref 0.0852
_reflns_number_gt 3493
_reflns_number_total 3909
_reflns_threshold_expression >2sigma(I)
_cod_data_source_file ic050517hsi20050516_122151_1.cif
_cod_data_source_block Cd(SePh)2*TMEDA
_cod_original_sg_symbol_H-M 'P 21/c'
_cod_database_code 4309349

loop_
_symmetry_equiv_pos_as_xyz
'x, y, z'
'-x, y+1/2, -z+1/2'
'-x, -y, -z'
'x, -y-1/2, z-1/2'

loop_
_atom_site_label
_atom_site_type_symbol
_atom_site_fract_x
_atom_site_fract_y
_atom_site_fract_z
_atom_site_U_iso_or_equiv
_atom_site_adp_type
_atom_site_occupancy
_atom_site_symmetry_multiplicity
_atom_site_calc_flag
_atom_site_refinement_flags
_atom_site_disorder_assembly
_atom_site_disorder_group
Cd1 Cd 0.66145(2) 0.44868(2) 0.648112(15) 0.02742(9) Uani 1 1 d . . .
Se1 Se 0.79591(3) 0.29081(3) 0.63521(3) 0.03549(11) Uani 1 1 d . . .
Se2 Se 0.55086(3) 0.63343(3) 0.56025(2) 0.02837(10) Uani 1 1 d . . .
N2 N 0.7756(2) 0.5051(3) 0.82192(19) 0.0297(6) Uani 1 1 d . . .
N1 N 0.5705(2) 0.3504(3) 0.73797(19) 0.0278(6) Uani 1 1 d . . .
C4 C 0.6295(3) 0.3840(4) 0.8459(2) 0.0355(8) Uani 1 1 d . . .
C7 C 0.7535(3) 0.4057(4) 0.8768(2) 0.0364(8) Uani 1 1 d . . .
C12 C 0.7439(4) 0.6182(4) 0.8516(3) 0.0399(8) Uani 1 1 d . . .
C14 C 0.8966(3) 0.5087(5) 0.8443(3) 0.0441(9) Uani 1 1 d . . .
C15 C 0.4490(3) 0.3799(4) 0.7023(3) 0.0376(8) Uani 1 1 d . . .
C16 C 0.5807(4) 0.2229(4) 0.7253(3) 0.0381(8) Uani 1 1 d . . .
C3 C 0.6243(3) 0.8721(3) 0.5727(3) 0.0348(8) Uani 1 1 d . . .
C6 C 0.6605(3) 0.7561(3) 0.5891(2) 0.0279(7) Uani 1 1 d . . .
C17 C 0.8531(3) 0.8261(4) 0.6543(3) 0.0396(8) Uani 1 1 d . . .
C5 C 0.8463(3) 0.3475(3) 0.5372(2) 0.0307(7) Uani 1 1 d . . .
C13 C 0.7852(3) 0.4238(4) 0.4604(3) 0.0387(8) Uani 1 1 d . . .
C11 C 0.9488(3) 0.3048(4) 0.5419(3) 0.0381(8) Uani 1 1 d . . .
C20 C 0.9860(4) 0.3347(5) 0.4693(3) 0.0469(10) Uani 1 1 d . . .
C21 C 0.7004(4) 0.9641(3) 0.5966(3) 0.0399(8) Uani 1 1 d . . .
C22 C 0.7762(3) 0.7337(4) 0.6285(2) 0.0345(7) Uani 1 1 d . . .
C23 C 0.8147(4) 0.9424(4) 0.6386(3) 0.0409(9) Uani 1 1 d . . .
C24 C 0.8243(4) 0.4552(4) 0.3885(3) 0.0466(10) Uani 1 1 d . . .
C25 C 0.9238(4) 0.4093(5) 0.3922(3) 0.0500(10) Uani 1 1 d . . .
H4 H 0.545(3) 0.884(4) 0.543(3) 0.030(10) Uiso 1 1 d . . .
H8 H 0.679(5) 0.631(5) 0.840(4) 0.054(16) Uiso 1 1 d . . .
H14 H 0.716(4) 0.451(4) 0.457(3) 0.039(12) Uiso 1 1 d . . .
H15 H 0.649(5) 0.209(5) 0.746(3) 0.046(13) Uiso 1 1 d . . .
H16 H 0.404(4) 0.358(4) 0.630(3) 0.038(11) Uiso 1 1 d . . .
H18 H 0.811(4) 0.651(5) 0.636(3) 0.046(12) Uiso 1 1 d . . .
H19 H 0.548(3) 0.184(4) 0.762(3) 0.031(10) Uiso 1 1 d . . .
H25 H 0.606(4) 0.461(4) 0.858(3) 0.040(12) Uiso 1 1 d . . .
H26 H 0.999(3) 0.257(4) 0.595(3) 0.030(10) Uiso 1 1 d . . .
H27 H 0.419(4) 0.343(4) 0.746(3) 0.036(11) Uiso 1 1 d . . .
H30 H 0.764(4) 0.673(5) 0.813(4) 0.048(12) Uiso 1 1 d . . .
H34 H 0.914(4) 0.432(5) 0.819(4) 0.049(13) Uiso 1 1 d . . .
H43 H 0.780(3) 0.345(4) 0.862(3) 0.027(10) Uiso 1 1 d . . .
H40 H 0.874(4) 1.009(5) 0.662(3) 0.044(12) Uiso 1 1 d . . .
H38 H 0.439(4) 0.463(4) 0.701(3) 0.037(11) Uiso 1 1 d . . .
H46 H 0.786(5) 0.502(6) 0.338(4) 0.075(18) Uiso 1 1 d . . .
H91 H 0.954(5) 0.428(5) 0.346(4) 0.063(15) Uiso 1 1 d . . .
H54 H 0.687(4) 1.048(5) 0.585(4) 0.050(13) Uiso 1 1 d . . .
H60 H 1.043(5) 0.307(5) 0.476(4) 0.050(14) Uiso 1 1 d . . .
H55 H 0.926(4) 0.817(5) 0.688(4) 0.052(13) Uiso 1 1 d . . .
H666 H 0.541(3) 0.207(4) 0.652(3) 0.030(10) Uiso 1 1 d . . .
H110 H 0.939(4) 0.518(5) 0.908(4) 0.045(12) Uiso 1 1 d . . .
H112 H 0.618(4) 0.323(4) 0.893(3) 0.041(11) Uiso 1 1 d . . .
H113 H 0.907(5) 0.576(5) 0.807(4) 0.057(14) Uiso 1 1 d . . .
H76 H 0.776(4) 0.625(4) 0.922(3) 0.035(11) Uiso 1 1 d . . .
H114 H 0.796(4) 0.423(5) 0.956(4) 0.049(13) Uiso 1 1 d . . .

loop_
_atom_site_aniso_label
_atom_site_aniso_U_11
_atom_site_aniso_U_22
_atom_site_aniso_U_33
_atom_site_aniso_U_23
_atom_site_aniso_U_13
_atom_site_aniso_U_12
Cd1 0.03170(14) 0.02378(15) 0.02873(14) 0.00245(8) 0.01432(10) 0.00098(9)
Se1 0.0440(2) 0.0279(2) 0.04039(19) 0.00518(13) 0.02322(15) 0.00781(15)
Se2 0.02747(17) 0.02455(19) 0.02892(17) 0.00181(11) 0.00728(12) -0.00187(12)
N2 0.0285(14) 0.0301(15) 0.0281(12) 0.0000(11) 0.0091(10) -0.0006(12)
N1 0.0294(14) 0.0272(14) 0.0280(12) 0.0047(10) 0.0132(10) -0.0015(11)
C4 0.046(2) 0.035(2) 0.0274(15) 0.0006(14) 0.0165(14) -0.0023(17)
C7 0.046(2) 0.032(2) 0.0254(15) 0.0039(14) 0.0086(13) 0.0036(17)
C12 0.049(2) 0.035(2) 0.0362(19) -0.0026(15) 0.0183(16) 0.0042(18)
C14 0.0297(18) 0.054(3) 0.0390(19) -0.0014(18) 0.0043(14) -0.0015(18)
C15 0.0356(19) 0.041(2) 0.0393(18) 0.0032(15) 0.0181(14) 0.0011(17)
C16 0.046(2) 0.0274(19) 0.045(2) 0.0026(15) 0.0237(17) -0.0023(17)
C3 0.040(2) 0.032(2) 0.0369(16) -0.0012(13) 0.0201(14) -0.0010(16)
C6 0.0357(17) 0.0268(17) 0.0217(13) 0.0004(11) 0.0122(11) -0.0024(14)
C17 0.0332(19) 0.048(2) 0.0372(17) 0.0022(16) 0.0137(14) -0.0095(17)
C5 0.0331(16) 0.0283(17) 0.0298(14) -0.0055(12) 0.0118(12) -0.0025(14)
C13 0.0302(18) 0.046(2) 0.0384(17) 0.0020(16) 0.0125(13) 0.0024(17)
C11 0.0344(18) 0.038(2) 0.0423(18) -0.0045(15) 0.0159(14) 0.0023(16)
C20 0.041(2) 0.053(3) 0.057(2) -0.009(2) 0.0294(18) 0.000(2)
C21 0.059(2) 0.0260(18) 0.0441(19) -0.0035(15) 0.0301(17) -0.0070(18)
C22 0.0367(18) 0.0318(19) 0.0337(16) 0.0030(13) 0.0130(13) -0.0013(16)
C23 0.051(2) 0.038(2) 0.0363(17) -0.0069(14) 0.0207(16) -0.0164(18)
C24 0.045(2) 0.060(3) 0.0308(17) 0.0054(16) 0.0116(15) 0.000(2)
C25 0.052(2) 0.063(3) 0.045(2) -0.010(2) 0.0294(18) -0.011(2)

loop_
_atom_type_symbol
_atom_type_description
_atom_type_scat_dispersion_real
_atom_type_scat_dispersion_imag
_atom_type_scat_source
C C 0.0033 0.0016 'International Tables Vol C Tables 4.2.6.8 and 6.1.1.4'
H H 0.0000 0.0000 'International Tables Vol C Tables 4.2.6.8 and 6.1.1.4'
Cd Cd -0.8075 1.2024 'International Tables Vol C Tables 4.2.6.8 and 6.1.1.4'
N N 0.0061 0.0033 'International Tables Vol C Tables 4.2.6.8 and 6.1.1.4'
Se Se -0.0929 2.2259 'International Tables Vol C Tables 4.2.6.8 and 6.1.1.4'

loop_
_geom_angle_atom_site_label_1
_geom_angle_atom_site_label_2
_geom_angle_atom_site_label_3
_geom_angle
_geom_angle_site_symmetry_1
_geom_angle_site_symmetry_3
_geom_angle_publ_flag
N1 Cd1 N2 77.21(10) . . ?
N1 Cd1 Se1 102.84(7) . . ?
N2 Cd1 Se1 96.62(7) . . ?
N1 Cd1 Se2 110.76(7) . . ?
N2 Cd1 Se2 106.46(7) . . ?
Se1 Cd1 Se2 142.489(14) . . ?
C5 Se1 Cd1 105.84(11) . . ?
C6 Se2 Cd1 105.55(10) . . ?
C12 N2 C14 108.3(3) . . ?
C12 N2 C7 111.5(3) . . ?
C14 N2 C7 109.2(3) . . ?
C12 N2 Cd1 114.3(2) . . ?
C14 N2 Cd1 112.3(2) . . ?
C7 N2 Cd1 101.1(2) . . ?
C16 N1 C15 108.4(3) . . ?
C16 N1 C4 110.4(3) . . ?
C15 N1 C4 109.1(3) . . ?
C16 N1 Cd1 107.5(2) . . ?
C15 N1 Cd1 113.6(2) . . ?
C4 N1 Cd1 107.8(2) . . ?
N1 C4 C7 112.6(3) . . ?
N2 C7 C4 112.6(3) . . ?
C21 C3 C6 121.0(4) . . ?
C3 C6 C22 118.5(3) . . ?
C3 C6 Se2 118.9(3) . . ?
C22 C6 Se2 122.6(3) . . ?
C22 C17 C23 119.8(4) . . ?
C13 C5 C11 118.7(3) . . ?
C13 C5 Se1 123.9(3) . . ?
C11 C5 Se1 117.4(3) . . ?
C5 C13 C24 120.4(4) . . ?
C20 C11 C5 120.5(4) . . ?
C11 C20 C25 120.4(4) . . ?
C23 C21 C3 120.6(4) . . ?
C17 C22 C6 120.6(4) . . ?
C21 C23 C17 119.4(4) . . ?
C25 C24 C13 120.3(4) . . ?
C24 C25 C20 119.7(4) . . ?

loop_
_geom_bond_atom_site_label_1
_geom_bond_atom_site_label_2
_geom_bond_distance
_geom_bond_site_symmetry_2
_geom_bond_publ_flag
Cd1 N1 2.375(3) . ?
Cd1 N2 2.445(3) . ?
Cd1 Se1 2.5669(4) . ?
Cd1 Se2 2.5715(4) . ?
Se1 C5 1.914(3) . ?
Se2 C6 1.915(3) . ?
N2 C12 1.468(5) . ?
N2 C14 1.475(5) . ?
N2 C7 1.479(5) . ?
N1 C16 1.472(5) . ?
N1 C15 1.488(5) . ?
N1 C4 1.493(4) . ?
C4 C7 1.509(6) . ?
C3 C21 1.384(6) . ?
C3 C6 1.387(5) . ?
C6 C22 1.401(5) . ?
C17 C22 1.392(6) . ?
C17 C23 1.398(6) . ?
C5 C13 1.382(5) . ?
C5 C11 1.397(5) . ?
C13 C24 1.389(6) . ?
C11 C20 1.376(6) . ?
C20 C25 1.378(7) . ?
C21 C23 1.382(6) . ?
C24 C25 1.377(7) . ?
